data_2018587
loop_
_publ_author_name
'Janczak, Jan'
'Rubinger, Mayura M. M.'
'Alves, Leandro C.'
'Oliveira, Marcelo R. L.'

_publ_section_title
;
 Poly[di-\m-aqua-[\m~6~-<i>N</i>-(4-bromophenylsulfonyl)dithiocarbimato]dipotassium]
 and
 poly[di-\m-aqua-[\m~4~-<i>N</i>-(4-iodophenylsulfonyl)dithiocarbimato]dipotassium]
;
_journal_coeditor_code BG3152
_journal_issue 11
_journal_name_full 'Acta Crystallographica Section C'
_journal_page_first m312
_journal_page_last m316
_journal_paper_doi 10.1107/S0108270112040589
_journal_volume 68
_journal_year 2012
_chemical_formula_iupac '[K2 (C7 H4 I N O2 S3) (H2 O)2]'
_chemical_formula_moiety 'C7 H8 I K2 N O4 S3'
_chemical_formula_sum 'C7 H8 I K2 N O4 S3'
_chemical_formula_weight 471.42
_chemical_name_systematic
;
Poly[di-\m-aqua-[\m~4~-<i>N</i>-(4-
iodophenylsulfonyl)dithiocarbimato]dipotassium]
;
_space_group_IT_number 14
_symmetry_cell_setting monoclinic
_symmetry_space_group_name_Hall '-P 2ybc'
_symmetry_space_group_name_H-M 'P 1 21/c 1'
_atom_sites_solution_hydrogens geom
_atom_sites_solution_primary direct
_atom_sites_solution_secondary difmap
_audit_creation_method SHELXL97
_cell_angle_alpha 90.00
_cell_angle_beta 91.86(3)
_cell_angle_gamma 90.00
_cell_formula_units_Z 4
_cell_length_a 16.155(3)
_cell_length_b 6.3794(13)
_cell_length_c 14.549(3)
_cell_measurement_reflns_used 687
_cell_measurement_temperature 295(2)
_cell_measurement_theta_max 27.5
_cell_measurement_theta_min 3.03
_cell_volume 1498.6(5)
_computing_cell_refinement 'CrysAlis RED (Oxford Diffraction, 2007)'
_computing_data_collection 'CrysAlis CCD (Oxford Diffraction, 2007)'
_computing_data_reduction 'CrysAlis RED (Oxford Diffraction, 2007)'
_computing_molecular_graphics 'DIAMOND (Brandenburg & Putz, 2006)'
_computing_publication_material 'SHELXL97 (Sheldrick, 2008)'
_computing_structure_refinement 'SHELXL97 (Sheldrick, 2008)'
_computing_structure_solution 'SHELXS97 (Sheldrick, 2008)'
_diffrn_ambient_temperature 295(2)
_diffrn_measured_fraction_theta_full 0.999
_diffrn_measured_fraction_theta_max 0.931
_diffrn_measurement_device_type 'Kuma KM-4 diffractometer with CCD detector'
_diffrn_measurement_method \w
_diffrn_radiation_monochromator graphite
_diffrn_radiation_source 'fine-focus sealed tube'
_diffrn_radiation_type MoK\a
_diffrn_radiation_wavelength 0.71073
_diffrn_reflns_av_R_equivalents 0.0438
_diffrn_reflns_av_sigmaI/netI 0.0448
_diffrn_reflns_limit_h_max 21
_diffrn_reflns_limit_h_min -21
_diffrn_reflns_limit_k_max 5
_diffrn_reflns_limit_k_min -8
_diffrn_reflns_limit_l_max 19
_diffrn_reflns_limit_l_min -18
_diffrn_reflns_number 18295
_diffrn_reflns_theta_full 27.50
_diffrn_reflns_theta_max 29.02
_diffrn_reflns_theta_min 3.03
_exptl_absorpt_coefficient_mu 3.112
_exptl_absorpt_correction_T_max 0.7279
_exptl_absorpt_correction_T_min 0.4788
_exptl_absorpt_correction_type numerical
_exptl_absorpt_process_details 'CrysAlis RED ( Oxford Diffraction, 2007)'
_exptl_crystal_colour yellow
_exptl_crystal_density_diffrn 2.089
_exptl_crystal_density_meas 2.08
_exptl_crystal_density_method flotation
_exptl_crystal_description parallelepiped
_exptl_crystal_F_000 912
_exptl_crystal_size_max 0.28
_exptl_crystal_size_mid 0.14
_exptl_crystal_size_min 0.11
_refine_diff_density_max 0.885
_refine_diff_density_min -0.865
_refine_ls_extinction_method none
_refine_ls_goodness_of_fit_ref 1.012
_refine_ls_hydrogen_treatment mixed
_refine_ls_matrix_type full
_refine_ls_number_parameters 175
_refine_ls_number_reflns 3712
_refine_ls_number_restraints 0
_refine_ls_restrained_S_all 1.012
_refine_ls_R_factor_all 0.0645
_refine_ls_R_factor_gt 0.0320
_refine_ls_shift/su_max 0.002
_refine_ls_shift/su_mean 0.000
_refine_ls_structure_factor_coef Fsqd
_refine_ls_weighting_details 'calc w = 1/[\s^2^(Fo^2^)+(0.0240P)^2^] where P=(Fo^2^+2Fc^2^)/3'
_refine_ls_weighting_scheme calc
_refine_ls_wR_factor_gt 0.0535
_refine_ls_wR_factor_ref 0.0592
_reflns_number_gt 2653
_reflns_number_total 3712
_reflns_threshold_expression I>2\s(I)
_cod_data_source_file bg3152.cif
_cod_data_source_block II
_cod_original_cell_volume 1498.7(5)
_cod_original_sg_symbol_H-M 'P 21/c'
_cod_database_code 2018587
_cod_database_fobs_code 2018587

loop_
_symmetry_equiv_pos_as_xyz
'x, y, z'
'-x, y+1/2, -z+1/2'
'-x, -y, -z'
'x, -y-1/2, z-1/2'

loop_
_atom_site_type_symbol
_atom_site_label
_atom_site_fract_x
_atom_site_fract_y
_atom_site_fract_z
_atom_site_U_iso_or_equiv
_atom_site_adp_type
_atom_site_calc_flag
_atom_site_refinement_flags
_atom_site_occupancy
_atom_site_symmetry_multiplicity
K K1 0.94257(4) 0.32931(12) 0.17673(5) 0.0474(2) Uani d . 1 1
K K2 0.78812(4) 0.15291(10) 0.39108(4) 0.03357(16) Uani d . 1 1
I I1 0.425239(12) 1.02845(3) 0.628119(16) 0.04446(8) Uani d . 1 1
C C1 0.66742(16) 0.5846(4) 0.62402(18) 0.0257(6) Uani d . 1 1
C C2 0.67515(17) 0.7878(4) 0.6565(2) 0.0325(7) Uani d . 1 1
H H2 0.7268 0.8404 0.6747 0.039 Uiso calc R 1 1
C C3 0.60516(18) 0.9117(5) 0.6615(2) 0.0349(7) Uani d . 1 1
H H3 0.6095 1.0487 0.6830 0.042 Uiso calc R 1 1
C C4 0.52888(17) 0.8309(4) 0.63450(19) 0.0295(7) Uani d . 1 1
C C5 0.52129(18) 0.6254(5) 0.6059(2) 0.0362(7) Uani d . 1 1
H H5 0.4693 0.5701 0.5910 0.043 Uiso calc R 1 1
C C6 0.59095(18) 0.5027(4) 0.5996(2) 0.0336(7) Uani d . 1 1
H H6 0.5864 0.3651 0.5790 0.040 Uiso calc R 1 1
S S3 0.75653(4) 0.42488(11) 0.61685(5) 0.02754(17) Uani d . 1 1
O O1 0.73725(13) 0.2514(3) 0.55665(13) 0.0367(5) Uani d . 1 1
O O2 0.78083(12) 0.3627(3) 0.70952(13) 0.0386(5) Uani d . 1 1
N N1 0.83201(13) 0.5704(3) 0.58595(15) 0.0273(5) Uani d . 1 1
C C7 0.83282(16) 0.6712(4) 0.50487(18) 0.0250(6) Uani d . 1 1
S S1 0.75896(5) 0.65259(11) 0.41794(5) 0.02992(17) Uani d . 1 1
S S2 0.91817(5) 0.83120(12) 0.49106(5) 0.03318(18) Uani d . 1 1
O O3 0.90292(15) 0.7276(5) 0.24635(17) 0.0523(7) Uani d . 1 1
H H31 0.885(2) 0.801(6) 0.204(3) 0.079 Uiso d . 1 1
H H32 0.869(2) 0.726(6) 0.284(3) 0.079 Uiso d . 1 1
O O4 0.94218(16) 0.3527(4) 0.36815(17) 0.0522(7) Uani d . 1 1
H H41 0.934(3) 0.463(6) 0.386(3) 0.078 Uiso d . 1 1
H H42 0.978(2) 0.303(6) 0.399(3) 0.078 Uiso d . 1 1

loop_
_atom_site_aniso_label
_atom_site_aniso_U_11
_atom_site_aniso_U_22
_atom_site_aniso_U_33
_atom_site_aniso_U_12
_atom_site_aniso_U_13
_atom_site_aniso_U_23
K1 0.0380(4) 0.0672(5) 0.0371(4) -0.0022(4) 0.0033(3) -0.0012(4)
K2 0.0437(4) 0.0319(4) 0.0254(3) 0.0013(3) 0.0048(3) -0.0016(3)
I1 0.03126(12) 0.04811(15) 0.05430(15) 0.00669(10) 0.00566(9) -0.00461(11)
C1 0.0279(15) 0.0306(16) 0.0191(14) 0.0003(13) 0.0058(12) -0.0010(12)
C2 0.0248(15) 0.0350(17) 0.0378(18) -0.0050(13) 0.0018(13) -0.0022(14)
C3 0.0355(17) 0.0278(16) 0.0417(19) -0.0020(14) 0.0042(14) -0.0046(14)
C4 0.0267(15) 0.0349(18) 0.0273(16) 0.0033(13) 0.0046(12) 0.0037(13)
C5 0.0274(16) 0.0420(19) 0.0391(18) -0.0065(14) -0.0019(14) -0.0008(16)
C6 0.0380(17) 0.0293(17) 0.0333(17) -0.0042(14) 0.0003(13) -0.0079(14)
S3 0.0326(4) 0.0303(4) 0.0201(4) 0.0028(3) 0.0062(3) 0.0043(3)
O1 0.0505(13) 0.0282(11) 0.0322(12) -0.0013(10) 0.0133(10) -0.0023(9)
O2 0.0444(13) 0.0470(13) 0.0248(11) 0.0082(10) 0.0064(9) 0.0116(10)
N1 0.0254(12) 0.0344(14) 0.0221(12) 0.0006(11) 0.0024(10) 0.0033(11)
C7 0.0262(14) 0.0251(15) 0.0239(14) 0.0047(12) 0.0060(12) -0.0024(12)
S1 0.0350(4) 0.0284(4) 0.0260(4) -0.0014(3) -0.0042(3) 0.0024(3)
S2 0.0278(4) 0.0398(5) 0.0321(4) -0.0051(3) 0.0029(3) 0.0048(4)
O3 0.0431(15) 0.0783(19) 0.0359(15) 0.0120(14) 0.0058(11) 0.0125(13)
O4 0.0495(15) 0.0640(19) 0.0431(15) 0.0210(14) -0.0011(12) 0.0044(13)

loop_
_atom_type_symbol
_atom_type_description
_atom_type_scat_dispersion_real
_atom_type_scat_dispersion_imag
_atom_type_scat_source
C C 0.0033 0.0016 'International Tables Vol C Tables 4.2.6.8 and 6.1.1.4'
H H 0.0000 0.0000 'International Tables Vol C Tables 4.2.6.8 and 6.1.1.4'
N N 0.0061 0.0033 'International Tables Vol C Tables 4.2.6.8 and 6.1.1.4'
O O 0.0106 0.0060 'International Tables Vol C Tables 4.2.6.8 and 6.1.1.4'
S S 0.1246 0.1234 'International Tables Vol C Tables 4.2.6.8 and 6.1.1.4'
K K 0.2009 0.2494 'International Tables Vol C Tables 4.2.6.8 and 6.1.1.4'
I I -0.4742 1.8119 'International Tables Vol C Tables 4.2.6.8 and 6.1.1.4'

loop_
_geom_angle_atom_site_label_1
_geom_angle_atom_site_label_2
_geom_angle_atom_site_label_3
_geom_angle_site_symmetry_1
_geom_angle_site_symmetry_3
_geom_angle
O3 K1 O4 2_745 . 68.99(8)
O3 K1 O3 2_745 . 106.11(8)
O4 K1 O3 . . 65.47(7)
O3 K1 O2 2_745 4_565 128.98(7)
O4 K1 O2 . 4_565 80.17(7)
O3 K1 O2 . 4_565 95.96(7)
O3 K1 N1 2_745 4_565 116.13(7)
O4 K1 N1 . 4_565 114.50(7)
O3 K1 N1 . 4_565 134.58(7)
O2 K1 N1 4_565 4_565 44.21(5)
O2 K2 O1 4_565 . 156.06(7)
O2 K2 O4 4_565 . 84.82(7)
O1 K2 O4 . . 107.53(7)
O2 K2 I1 4_565 3_666 84.26(5)
O1 K2 I1 . 3_666 79.86(5)
O4 K2 I1 . 3_666 166.01(5)
S2 K2 I1 1_545 3_666 115.53(3)
S1 K2 I1 . 3_666 100.40(2)
S1 K2 I1 1_545 3_666 63.672(18)
C4 I1 K2 . 3_666 124.46(8)
C6 C1 C2 . . 120.9(3)
C6 C1 S3 . . 119.4(2)
C2 C1 S3 . . 119.7(2)
C3 C2 C1 . . 119.2(3)
C3 C2 H2 . . 120.4
C1 C2 H2 . . 120.4
C4 C3 C2 . . 119.6(3)
C4 C3 H3 . . 120.2
C2 C3 H3 . . 120.2
C5 C4 C3 . . 120.7(3)
C5 C4 I1 . . 119.7(2)
C3 C4 I1 . . 119.5(2)
C6 C5 C4 . . 119.7(3)
C6 C5 H5 . . 120.1
C4 C5 H5 . . 120.1
C5 C6 C1 . . 119.7(3)
C5 C6 H6 . . 120.2
C1 C6 H6 . . 120.2
O1 S3 O2 . . 113.76(12)
O1 S3 N1 . . 115.13(12)
O2 S3 N1 . . 103.50(12)
O1 S3 C1 . . 108.55(13)
O2 S3 C1 . . 107.43(12)
N1 S3 C1 . . 108.05(12)
O1 S3 K1 . 4_566 87.84(9)
O2 S3 K1 . 4_566 55.70(8)
N1 S3 K1 . 4_566 71.59(8)
C1 S3 K1 . 4_566 161.04(9)
O2 S3 K2 . . 130.25(9)
N1 S3 K2 . . 84.06(9)
C1 S3 K2 . . 116.77(9)
K1 S3 K2 4_566 . 82.18(3)
S3 O1 K2 . . 132.01(11)
S3 O2 K2 . 4_566 160.64(12)
S3 O2 K1 . 4_566 100.30(10)
K2 O2 K1 4_566 4_566 97.80(7)
C7 N1 S3 . . 123.41(19)
C7 N1 K1 . 4_566 133.49(17)
S3 N1 K1 . 4_566 81.39(9)
N1 C7 S1 . . 126.0(2)
N1 C7 S2 . . 114.5(2)
S1 C7 S2 . . 119.52(16)
C7 S1 K2 . . 93.25(9)
C7 S1 K2 . 1_565 85.44(9)
K2 S1 K2 . 1_565 157.94(3)
C7 S2 K2 . 1_565 85.32(9)
C7 S2 K1 . 2_755 129.35(9)
K2 S2 K1 1_565 2_755 96.61(3)
C7 S2 K1 . 4_576 110.34(9)
K2 S2 K1 1_565 4_576 90.56(3)
K1 S2 K1 2_755 4_576 120.22(3)
K1 O3 K1 2_755 . 98.26(8)
K1 O3 H31 2_755 . 117(3)
K1 O3 H31 . . 109(3)
K1 O3 H32 2_755 . 112(3)
K1 O3 H32 . . 114(3)
H31 O3 H32 . . 108(4)
K1 O4 K2 . . 97.15(9)
K1 O4 H41 . . 114(4)
K2 O4 H41 . . 102(3)
K1 O4 H42 . . 121(3)
K2 O4 H42 . . 113(3)
H41 O4 H42 . . 108(4)

loop_
_geom_bond_atom_site_label_1
_geom_bond_atom_site_label_2
_geom_bond_site_symmetry_2
_geom_bond_distance
_geom_bond_publ_flag
K1 O4 . 2.789(3) y
K1 O3 . 2.817(3) y
K1 O3 2_745 2.779(3) y
K1 O2 4_565 2.939(2) y
K1 N1 4_565 3.359(2) y
K1 S2 2_745 3.3734(12) y
K1 S2 4_575 3.4749(12) y
K2 O2 4_565 2.642(2) y
K2 O1 . 2.646(2) y
K2 O4 . 2.826(3) y
K2 S1 . 3.248(2) y
K2 S1 1_545 3.252(2) y
K2 S2 1_545 3.248(2) y
I1 C4 . 2.095(3) ?
C1 C6 . 1.377(4) ?
C1 C2 . 1.384(4) ?
C1 S3 . 1.770(3) ?
C2 C3 . 1.384(4) ?
C2 H2 . 0.9300 ?
C3 C4 . 1.381(4) ?
C3 H3 . 0.9300 ?
C4 C5 . 1.379(4) ?
C5 C6 . 1.377(4) ?
C5 H5 . 0.9300 ?
C6 H6 . 0.9300 ?
S3 O1 . 1.439(2) ?
S3 O2 . 1.4474(19) ?
S3 N1 . 1.608(2) ?
N1 C7 . 1.344(3) ?
C7 S1 . 1.714(3) ?
C7 S2 . 1.732(3) ?
O3 H31 . 0.82(4) ?
O3 H32 . 0.79(4) ?
O4 H41 . 0.76(4) ?
O4 H42 . 0.79(4) ?

loop_
_geom_contact_atom_site_label_1
_geom_contact_atom_site_label_2
_geom_contact_distance
_geom_contact_site_symmetry_2
_geom_contact_publ_flag
K2 I1 3.6380(10) 3_666 y

loop_
_geom_hbond_atom_site_label_D
_geom_hbond_atom_site_label_H
_geom_hbond_atom_site_label_A
_geom_hbond_site_symmetry_A
_geom_hbond_distance_DH
_geom_hbond_distance_HA
_geom_hbond_distance_DA
_geom_hbond_angle_DHA
_geom_hbond_publ_flag
O3 H31 N1 4_575 0.82(4) 2.06(4) 2.871(3) 168(4) y
O3 H32 S1 . 0.79(4) 2.72(4) 3.500(3) 170(4) y
O4 H41 S2 . 0.76(4) 2.82(4) 3.565(3) 167(4) y
O4 H42 S2 3_766 0.79(4) 2.43(4) 3.219(3) 173(4) y
